data_7001969
loop_
_publ_author_name
'Holschumacher, Dirk'
'Taouss, Christina'
'Bannenberg, Thomas'
'Hrib, Cristian G.'
'Daniliuc, Constantin G.'
'Jones, Peter G.'
'Tamm, M.'

_publ_section_title
;
 Dehydrogenation reactivity of a frustrated carbene--borane Lewis pair
;
_journal_issue 35
_journal_name_full 'Dalton Transactions'
_journal_page_first 6927
_journal_paper_doi 10.1039/b908074k
_journal_year 2009
_chemical_formula_sum 'C31.5 H26 B F15 N2'
_chemical_formula_weight 728.35
_chemical_name_systematic
;
?
;
_space_group_IT_number 15
_symmetry_cell_setting monoclinic
_symmetry_space_group_name_Hall '-C 2yc'
_symmetry_space_group_name_H-M 'C 1 2/c 1'
_atom_sites_solution_hydrogens geom
_atom_sites_solution_primary direct
_atom_sites_solution_secondary difmap
_audit_creation_method SHELXL-97
_cell_angle_alpha 90.00
_cell_angle_beta 115.478(9)
_cell_angle_gamma 90.00
_cell_formula_units_Z 8
_cell_length_a 23.490(3)
_cell_length_b 15.6557(10)
_cell_length_c 19.933(5)
_cell_measurement_reflns_used 19048
_cell_measurement_temperature 100(2)
_cell_measurement_theta_max 75.7269
_cell_measurement_theta_min 3.5012
_cell_volume 6618(2)
_computing_cell_refinement
;
CrysAlis RED, Oxford Diffraction Ltd.,
Version 1.171.32.36 (release 29-09-2008 CrysAlis171 .NET)
(compiled Sep 29 2008,12:11:20)
;
_computing_data_collection
;
CrysAlis CCD, Oxford Diffraction Ltd.,
Version 1.171.32.36 (release 29-09-2008 CrysAlis171 .NET)
(compiled Sep 29 2008,12:11:20)
;
_computing_data_reduction
;
CrysAlis RED, Oxford Diffraction Ltd.,
Version 1.171.32.36 (release 29-09-2008 CrysAlis171 .NET)
(compiled Sep 29 2008,12:11:20)
;
_computing_molecular_graphics 'Bruker XP'
_computing_publication_material SHELXL-97
_computing_structure_refinement 'SHELXL-97 (Sheldrick, 1997)'
_computing_structure_solution 'SHELXS-97 (Sheldrick, 1990)'
_diffrn_ambient_temperature 100(2)
_diffrn_detector_area_resol_mean 10.3543
_diffrn_measured_fraction_theta_full 0.998
_diffrn_measured_fraction_theta_max 0.989
_diffrn_measurement_device_type 'Oxford Diffraction Nova A'
_diffrn_measurement_method \w-scan
_diffrn_radiation_monochromator mirror
_diffrn_radiation_source 'Nova (Cu) X-ray Source'
_diffrn_radiation_type 'Cu K\a'
_diffrn_radiation_wavelength 1.54184
_diffrn_reflns_av_R_equivalents 0.0456
_diffrn_reflns_av_sigmaI/netI 0.0213
_diffrn_reflns_limit_h_max 29
_diffrn_reflns_limit_h_min -29
_diffrn_reflns_limit_k_max 19
_diffrn_reflns_limit_k_min -19
_diffrn_reflns_limit_l_max 24
_diffrn_reflns_limit_l_min -25
_diffrn_reflns_number 44985
_diffrn_reflns_theta_full 72.50
_diffrn_reflns_theta_max 76.23
_diffrn_reflns_theta_min 3.51
_exptl_absorpt_coefficient_mu 1.294
_exptl_absorpt_correction_T_max 1.00000
_exptl_absorpt_correction_T_min 0.56203
_exptl_absorpt_correction_type multi-scan
_exptl_absorpt_process_details
;
CrysAlis RED, Oxford Diffraction Ltd.,
Version 1.171.32.36 (release 29-09-2008 CrysAlis171 .NET)
(compiled Sep 29 2008,12:11:20)
;
_exptl_crystal_colour colourless
_exptl_crystal_density_diffrn 1.462
_exptl_crystal_density_method 'not measured'
_exptl_crystal_description prism
_exptl_crystal_F_000 2952
_exptl_crystal_size_max 0.17
_exptl_crystal_size_mid 0.14
_exptl_crystal_size_min 0.11
_refine_diff_density_max 0.309
_refine_diff_density_min -0.191
_refine_diff_density_rms 0.038
_refine_ls_extinction_method none
_refine_ls_goodness_of_fit_ref 1.069
_refine_ls_hydrogen_treatment 'rigid methyls, others riding'
_refine_ls_matrix_type full
_refine_ls_number_parameters 430
_refine_ls_number_reflns 6851
_refine_ls_number_restraints 0
_refine_ls_restrained_S_all 1.069
_refine_ls_R_factor_all 0.0410
_refine_ls_R_factor_gt 0.0330
_refine_ls_shift/su_max 0.000
_refine_ls_shift/su_mean 0.000
_refine_ls_structure_factor_coef Fsqd
_refine_ls_weighting_details 'calc w=1/[\s^2^(Fo^2^)+(0.0548P)^2^+1.1127P] where P=(Fo^2^+2Fc^2^)/3'
_refine_ls_weighting_scheme calc
_refine_ls_wR_factor_gt 0.0906
_refine_ls_wR_factor_ref 0.0942
_reflns_number_gt 5618
_reflns_number_total 6851
_reflns_threshold_expression >2sigma(I)
_cod_data_source_file b908074k.txt
_cod_data_source_block chta01
_cod_original_cell_volume 6617.3(19)
_cod_original_sg_symbol_H-M 'C 2/c'
_cod_original_formula_sum 'C31.50 H26 B F15 N2'
_cod_database_code 7001969

loop_
_symmetry_equiv_pos_as_xyz
'x, y, z'
'-x, y, -z+1/2'
'x+1/2, y+1/2, z'
'-x+1/2, y+1/2, -z+1/2'
'-x, -y, -z'
'x, -y, z-1/2'
'-x+1/2, -y+1/2, -z'
'x+1/2, -y+1/2, z-1/2'

loop_
_atom_site_label
_atom_site_type_symbol
_atom_site_fract_x
_atom_site_fract_y
_atom_site_fract_z
_atom_site_U_iso_or_equiv
_atom_site_adp_type
_atom_site_occupancy
_atom_site_symmetry_multiplicity
_atom_site_calc_flag
_atom_site_refinement_flags
_atom_site_disorder_assembly
_atom_site_disorder_group
N1 N 0.29485(5) 0.44150(7) 0.34931(6) 0.0296(2) Uani 1 1 d . . .
N2 N 0.37525(5) 0.36811(7) 0.42708(6) 0.0290(2) Uani 1 1 d . . .
B B 0.31586(7) 0.42485(9) 0.22069(7) 0.0289(3) Uani 1 1 d . . .
F1 F 0.27621(4) 0.42556(6) 0.06158(4) 0.03956(19) Uani 1 1 d . . .
F2 F 0.18065(5) 0.34000(7) -0.04222(5) 0.0559(3) Uani 1 1 d . . .
F3 F 0.10035(5) 0.24681(7) -0.00397(5) 0.0563(3) Uani 1 1 d . . .
F4 F 0.12006(4) 0.23926(6) 0.13975(5) 0.0421(2) Uani 1 1 d . . .
F5 F 0.21899(4) 0.31453(5) 0.24527(4) 0.03340(17) Uani 1 1 d . . .
F6 F 0.22098(4) 0.55341(6) 0.10858(5) 0.0427(2) Uani 1 1 d . . .
F7 F 0.24565(5) 0.71529(6) 0.09454(5) 0.0510(2) Uani 1 1 d . . .
F8 F 0.36082(5) 0.78373(5) 0.18025(6) 0.0487(2) Uani 1 1 d . . .
F9 F 0.45152(4) 0.68453(5) 0.28342(5) 0.0423(2) Uani 1 1 d . . .
F10 F 0.42825(4) 0.52194(5) 0.30066(4) 0.03551(17) Uani 1 1 d . . .
F11 F 0.40923(4) 0.47603(5) 0.15401(4) 0.03668(18) Uani 1 1 d . . .
F12 F 0.47988(4) 0.37159(6) 0.12083(5) 0.03938(19) Uani 1 1 d . . .
F13 F 0.48234(4) 0.20090(5) 0.14888(4) 0.03992(19) Uani 1 1 d . . .
F14 F 0.40913(4) 0.13833(5) 0.21320(5) 0.03888(18) Uani 1 1 d . . .
F15 F 0.33645(4) 0.24101(5) 0.24768(4) 0.03343(17) Uani 1 1 d . . .
C1 C 0.32481(6) 0.41270(8) 0.41904(7) 0.0311(3) Uani 1 1 d . . .
H1 H 0.3118 0.4228 0.4573 0.037 Uiso 1 1 calc R . .
C2 C 0.32802(6) 0.41303(8) 0.30840(7) 0.0282(2) Uani 1 1 d . . .
C3 C 0.37779(6) 0.36868(8) 0.35937(7) 0.0284(2) Uani 1 1 d . . .
H3 H 0.4097 0.3419 0.3495 0.034 Uiso 1 1 calc R . .
C4 C 0.42268(6) 0.32826(9) 0.49725(7) 0.0338(3) Uani 1 1 d . . .
C5 C 0.43765(9) 0.23923(10) 0.47849(9) 0.0472(4) Uani 1 1 d . . .
H5A H 0.3986 0.2060 0.4554 0.057 Uiso 1 1 calc R . .
H5B H 0.4668 0.2107 0.5241 0.057 Uiso 1 1 calc R . .
H5C H 0.4571 0.2438 0.4439 0.057 Uiso 1 1 calc R . .
C6 C 0.39470(7) 0.32241(11) 0.55332(8) 0.0407(3) Uani 1 1 d . . .
H6A H 0.3859 0.3800 0.5656 0.049 Uiso 1 1 calc R . .
H6B H 0.4248 0.2941 0.5985 0.049 Uiso 1 1 calc R . .
H6C H 0.3554 0.2894 0.5319 0.049 Uiso 1 1 calc R . .
C7 C 0.48112(7) 0.38497(12) 0.52702(8) 0.0443(3) Uani 1 1 d . . .
H7A H 0.4976 0.3898 0.4896 0.053 Uiso 1 1 calc R . .
H7B H 0.5134 0.3597 0.5725 0.053 Uiso 1 1 calc R . .
H7C H 0.4699 0.4419 0.5381 0.053 Uiso 1 1 calc R . .
C8 C 0.24233(6) 0.50641(9) 0.33195(7) 0.0344(3) Uani 1 1 d . . .
C9 C 0.20836(7) 0.48798(10) 0.38096(8) 0.0396(3) Uani 1 1 d . . .
H9A H 0.1972 0.4273 0.3774 0.047 Uiso 1 1 calc R . .
H9B H 0.1699 0.5226 0.3641 0.047 Uiso 1 1 calc R . .
H9C H 0.2362 0.5023 0.4327 0.047 Uiso 1 1 calc R . .
C10 C 0.27400(8) 0.59400(9) 0.35039(9) 0.0438(3) Uani 1 1 d . . .
H10A H 0.3062 0.5943 0.4020 0.053 Uiso 1 1 calc R . .
H10B H 0.2423 0.6378 0.3441 0.053 Uiso 1 1 calc R . .
H10C H 0.2938 0.6061 0.3170 0.053 Uiso 1 1 calc R . .
C11 C 0.19408(7) 0.50226(10) 0.25123(8) 0.0398(3) Uani 1 1 d . . .
H11A H 0.2159 0.5022 0.2189 0.048 Uiso 1 1 calc R . .
H11B H 0.1662 0.5520 0.2397 0.048 Uiso 1 1 calc R . .
H11C H 0.1691 0.4499 0.2430 0.048 Uiso 1 1 calc R . .
C21 C 0.25104(6) 0.37915(8) 0.15905(7) 0.0302(3) Uani 1 1 d . . .
C22 C 0.21018(6) 0.32771(8) 0.17456(7) 0.0305(3) Uani 1 1 d . . .
C23 C 0.15909(6) 0.28573(9) 0.12091(8) 0.0350(3) Uani 1 1 d . . .
C24 C 0.14886(7) 0.28969(10) 0.04774(8) 0.0411(3) Uani 1 1 d . . .
C25 C 0.18907(7) 0.33704(10) 0.02880(7) 0.0409(3) Uani 1 1 d . . .
C26 C 0.23816(7) 0.38057(9) 0.08369(7) 0.0345(3) Uani 1 1 d . . .
C31 C 0.32356(6) 0.52730(8) 0.20633(7) 0.0312(3) Uani 1 1 d . . .
C32 C 0.27945(7) 0.58149(9) 0.15459(7) 0.0349(3) Uani 1 1 d . . .
C33 C 0.29087(7) 0.66671(9) 0.14570(8) 0.0392(3) Uani 1 1 d . . .
C34 C 0.34863(8) 0.70199(9) 0.18903(8) 0.0380(3) Uani 1 1 d . . .
C35 C 0.39447(7) 0.65154(9) 0.24145(7) 0.0352(3) Uani 1 1 d . . .
C36 C 0.38066(6) 0.56750(8) 0.24932(7) 0.0318(3) Uani 1 1 d . . .
C41 C 0.37000(6) 0.36649(8) 0.20711(7) 0.0291(2) Uani 1 1 d . . .
C42 C 0.40798(6) 0.39343(8) 0.17346(7) 0.0310(3) Uani 1 1 d . . .
C43 C 0.44522(6) 0.33967(9) 0.15393(7) 0.0324(3) Uani 1 1 d . . .
C44 C 0.44626(6) 0.25349(9) 0.16737(7) 0.0335(3) Uani 1 1 d . . .
C45 C 0.40955(6) 0.22224(8) 0.20011(7) 0.0323(3) Uani 1 1 d . . .
C46 C 0.37292(6) 0.27827(9) 0.21852(7) 0.0302(3) Uani 1 1 d . . .

loop_
_atom_site_aniso_label
_atom_site_aniso_U_11
_atom_site_aniso_U_22
_atom_site_aniso_U_33
_atom_site_aniso_U_23
_atom_site_aniso_U_13
_atom_site_aniso_U_12
N1 0.0321(5) 0.0314(5) 0.0254(5) -0.0001(4) 0.0124(4) 0.0033(4)
N2 0.0308(5) 0.0333(5) 0.0234(5) 0.0013(4) 0.0120(4) 0.0018(4)
B 0.0311(7) 0.0326(7) 0.0220(6) 0.0006(5) 0.0104(5) -0.0004(5)
F1 0.0426(4) 0.0511(5) 0.0242(3) 0.0020(3) 0.0137(3) -0.0119(3)
F2 0.0663(6) 0.0749(6) 0.0212(4) -0.0035(4) 0.0137(4) -0.0290(5)
F3 0.0567(6) 0.0719(6) 0.0283(4) -0.0048(4) 0.0071(4) -0.0316(5)
F4 0.0376(4) 0.0535(5) 0.0326(4) 0.0034(3) 0.0127(3) -0.0133(3)
F5 0.0347(4) 0.0433(4) 0.0230(3) 0.0011(3) 0.0132(3) -0.0040(3)
F6 0.0392(4) 0.0465(5) 0.0339(4) 0.0080(3) 0.0077(3) 0.0033(3)
F7 0.0601(6) 0.0449(5) 0.0480(5) 0.0184(4) 0.0233(5) 0.0158(4)
F8 0.0730(6) 0.0310(4) 0.0585(5) 0.0049(4) 0.0437(5) 0.0004(4)
F9 0.0492(5) 0.0399(4) 0.0437(5) -0.0076(3) 0.0255(4) -0.0130(3)
F10 0.0353(4) 0.0374(4) 0.0292(4) 0.0006(3) 0.0094(3) -0.0034(3)
F11 0.0451(4) 0.0354(4) 0.0359(4) 0.0016(3) 0.0234(4) -0.0033(3)
F12 0.0368(4) 0.0526(5) 0.0343(4) -0.0031(3) 0.0206(3) -0.0049(3)
F13 0.0366(4) 0.0485(5) 0.0337(4) -0.0073(3) 0.0142(3) 0.0058(3)
F14 0.0431(4) 0.0315(4) 0.0395(4) -0.0046(3) 0.0153(4) -0.0008(3)
F15 0.0376(4) 0.0333(4) 0.0320(4) -0.0009(3) 0.0174(3) -0.0050(3)
C1 0.0361(6) 0.0345(6) 0.0242(6) -0.0007(5) 0.0142(5) 0.0029(5)
C2 0.0298(6) 0.0296(6) 0.0253(6) -0.0014(4) 0.0121(5) -0.0015(4)
C3 0.0297(6) 0.0343(6) 0.0224(5) -0.0010(5) 0.0124(5) -0.0002(5)
C4 0.0348(7) 0.0422(7) 0.0236(6) 0.0058(5) 0.0117(5) 0.0074(5)
C5 0.0610(10) 0.0455(8) 0.0363(7) 0.0099(6) 0.0220(7) 0.0174(7)
C6 0.0425(8) 0.0534(8) 0.0278(6) 0.0080(6) 0.0165(6) 0.0055(6)
C7 0.0371(7) 0.0638(9) 0.0288(6) 0.0044(6) 0.0112(6) -0.0008(6)
C8 0.0365(7) 0.0347(7) 0.0317(6) 0.0000(5) 0.0143(6) 0.0086(5)
C9 0.0428(8) 0.0439(7) 0.0350(7) 0.0000(6) 0.0196(6) 0.0106(6)
C10 0.0471(8) 0.0344(7) 0.0455(8) 0.0002(6) 0.0159(7) 0.0055(6)
C11 0.0373(7) 0.0478(8) 0.0320(7) 0.0013(6) 0.0128(6) 0.0107(6)
C21 0.0316(6) 0.0337(6) 0.0233(6) 0.0012(5) 0.0098(5) 0.0014(5)
C22 0.0327(6) 0.0359(6) 0.0220(5) 0.0014(5) 0.0108(5) 0.0016(5)
C23 0.0337(7) 0.0394(7) 0.0297(6) 0.0028(5) 0.0116(5) -0.0055(5)
C24 0.0402(8) 0.0471(8) 0.0267(6) -0.0021(6) 0.0058(6) -0.0132(6)
C25 0.0459(8) 0.0508(8) 0.0218(6) 0.0006(6) 0.0107(6) -0.0098(6)
C26 0.0366(7) 0.0391(7) 0.0263(6) 0.0027(5) 0.0121(5) -0.0062(5)
C31 0.0367(7) 0.0343(6) 0.0238(5) 0.0004(5) 0.0141(5) 0.0007(5)
C32 0.0377(7) 0.0384(7) 0.0285(6) 0.0030(5) 0.0142(6) 0.0025(5)
C33 0.0494(8) 0.0385(7) 0.0357(7) 0.0096(6) 0.0240(6) 0.0101(6)
C34 0.0564(9) 0.0302(6) 0.0397(7) 0.0015(5) 0.0322(7) 0.0010(6)
C35 0.0447(7) 0.0367(7) 0.0313(6) -0.0046(5) 0.0232(6) -0.0051(5)
C36 0.0378(7) 0.0333(6) 0.0260(6) -0.0001(5) 0.0154(5) 0.0002(5)
C41 0.0303(6) 0.0349(6) 0.0204(5) -0.0017(4) 0.0094(5) -0.0031(5)
C42 0.0338(6) 0.0341(6) 0.0239(5) -0.0008(5) 0.0112(5) -0.0027(5)
C43 0.0300(6) 0.0439(7) 0.0236(5) -0.0023(5) 0.0119(5) -0.0038(5)
C44 0.0300(6) 0.0440(7) 0.0236(6) -0.0061(5) 0.0086(5) 0.0023(5)
C45 0.0342(7) 0.0326(6) 0.0247(6) -0.0047(5) 0.0077(5) -0.0028(5)
C46 0.0307(6) 0.0361(6) 0.0226(5) -0.0026(5) 0.0103(5) -0.0050(5)

loop_
_atom_type_symbol
_atom_type_description
_atom_type_scat_dispersion_real
_atom_type_scat_dispersion_imag
_atom_type_scat_source
C C 0.0181 0.0091 'International Tables Vol C Tables 4.2.6.8 and 6.1.1.4'
H H 0.0000 0.0000 'International Tables Vol C Tables 4.2.6.8 and 6.1.1.4'
B B 0.0090 0.0039 'International Tables Vol C Tables 4.2.6.8 and 6.1.1.4'
N N 0.0311 0.0180 'International Tables Vol C Tables 4.2.6.8 and 6.1.1.4'
F F 0.0727 0.0534 'International Tables Vol C Tables 4.2.6.8 and 6.1.1.4'

loop_
_geom_angle_atom_site_label_1
_geom_angle_atom_site_label_2
_geom_angle_atom_site_label_3
_geom_angle
_geom_angle_site_symmetry_1
_geom_angle_site_symmetry_3
_geom_angle_publ_flag
C1 N1 C2 108.52(10) . . ?
C1 N1 C8 118.36(11) . . ?
C2 N1 C8 132.18(11) . . ?
C1 N2 C3 106.98(11) . . ?
C1 N2 C4 126.84(11) . . ?
C3 N2 C4 126.12(10) . . ?
C21 B C31 115.21(10) . . ?
C21 B C2 114.95(10) . . ?
C31 B C2 108.01(10) . . ?
C21 B C41 99.45(10) . . ?
C31 B C41 110.68(10) . . ?
C2 B C41 108.09(10) . . ?
N2 C1 N1 110.29(11) . . ?
C3 C2 N1 103.79(10) . . ?
C3 C2 B 123.13(11) . . ?
N1 C2 B 133.08(11) . . ?
C2 C3 N2 110.42(11) . . ?
N2 C4 C5 108.02(11) . . ?
N2 C4 C6 109.12(11) . . ?
C5 C4 C6 110.07(12) . . ?
N2 C4 C7 107.71(11) . . ?
C5 C4 C7 111.35(13) . . ?
C6 C4 C7 110.48(12) . . ?
N1 C8 C11 112.05(11) . . ?
N1 C8 C10 106.38(11) . . ?
C11 C8 C10 110.94(12) . . ?
N1 C8 C9 108.88(11) . . ?
C11 C8 C9 108.15(12) . . ?
C10 C8 C9 110.43(12) . . ?
C22 C21 C26 113.46(12) . . ?
C22 C21 B 126.22(11) . . ?
C26 C21 B 119.72(11) . . ?
F5 C22 C23 115.31(11) . . ?
F5 C22 C21 120.80(11) . . ?
C23 C22 C21 123.89(12) . . ?
F4 C23 C24 119.48(12) . . ?
F4 C23 C22 120.69(12) . . ?
C24 C23 C22 119.81(12) . . ?
F3 C24 C23 119.73(13) . . ?
F3 C24 C25 121.01(13) . . ?
C23 C24 C25 119.25(13) . . ?
F2 C25 C24 120.06(13) . . ?
F2 C25 C26 120.81(13) . . ?
C24 C25 C26 119.13(13) . . ?
F1 C26 C25 116.28(11) . . ?
F1 C26 C21 119.36(12) . . ?
C25 C26 C21 124.34(12) . . ?
C32 C31 C36 113.16(12) . . ?
C32 C31 B 128.15(12) . . ?
C36 C31 B 118.69(11) . . ?
F6 C32 C33 114.90(12) . . ?
F6 C32 C31 121.21(12) . . ?
C33 C32 C31 123.89(13) . . ?
F7 C33 C34 119.56(13) . . ?
F7 C33 C32 120.45(14) . . ?
C34 C33 C32 119.99(13) . . ?
F8 C34 C33 120.76(13) . . ?
F8 C34 C35 120.29(14) . . ?
C33 C34 C35 118.94(13) . . ?
F9 C35 C36 121.13(13) . . ?
F9 C35 C34 119.77(12) . . ?
C36 C35 C34 119.10(13) . . ?
F10 C36 C35 115.56(12) . . ?
F10 C36 C31 119.47(11) . . ?
C35 C36 C31 124.89(13) . . ?
C42 C41 C46 112.41(11) . . ?
C42 C41 B 126.82(11) . . ?
C46 C41 B 119.95(11) . . ?
F11 C42 C43 113.92(11) . . ?
F11 C42 C41 121.65(12) . . ?
C43 C42 C41 124.37(12) . . ?
F12 C43 C44 119.79(12) . . ?
F12 C43 C42 120.05(12) . . ?
C44 C43 C42 120.15(12) . . ?
F13 C44 C43 120.62(12) . . ?
F13 C44 C45 120.72(13) . . ?
C43 C44 C45 118.66(12) . . ?
F14 C45 C44 119.97(12) . . ?
F14 C45 C46 120.80(12) . . ?
C44 C45 C46 119.22(12) . . ?
F15 C46 C45 114.84(12) . . ?
F15 C46 C41 119.94(11) . . ?
C45 C46 C41 125.18(12) . . ?

loop_
_geom_bond_atom_site_label_1
_geom_bond_atom_site_label_2
_geom_bond_distance
_geom_bond_site_symmetry_2
_geom_bond_publ_flag
N1 C1 1.3375(17) . ?
N1 C2 1.4202(16) . ?
N1 C8 1.5190(16) . ?
N2 C1 1.3241(17) . ?
N2 C3 1.3764(16) . ?
N2 C4 1.4988(16) . ?
B C21 1.6523(19) . ?
B C31 1.6528(19) . ?
B C2 1.6562(18) . ?
B C41 1.6797(19) . ?
F1 C26 1.3522(15) . ?
F2 C25 1.3432(16) . ?
F3 C24 1.3420(16) . ?
F4 C23 1.3444(16) . ?
F5 C22 1.3494(14) . ?
F6 C32 1.3554(17) . ?
F7 C33 1.3471(17) . ?
F8 C34 1.3392(16) . ?
F9 C35 1.3408(17) . ?
F10 C36 1.3496(15) . ?
F11 C42 1.3541(15) . ?
F12 C43 1.3453(15) . ?
F13 C44 1.3418(15) . ?
F14 C45 1.3401(16) . ?
F15 C46 1.3567(15) . ?
C2 C3 1.3636(18) . ?
C4 C5 1.523(2) . ?
C4 C6 1.5235(19) . ?
C4 C7 1.525(2) . ?
C8 C11 1.5193(19) . ?
C8 C10 1.528(2) . ?
C8 C9 1.531(2) . ?
C21 C22 1.3859(18) . ?
C21 C26 1.3992(18) . ?
C22 C23 1.3825(19) . ?
C23 C24 1.374(2) . ?
C24 C25 1.375(2) . ?
C25 C26 1.381(2) . ?
C31 C32 1.3920(19) . ?
C31 C36 1.3930(19) . ?
C32 C33 1.387(2) . ?
C33 C34 1.372(2) . ?
C34 C35 1.381(2) . ?
C35 C36 1.3801(19) . ?
C41 C42 1.3921(18) . ?
C41 C46 1.3966(19) . ?
C42 C43 1.3852(19) . ?
C43 C44 1.374(2) . ?
C44 C45 1.376(2) . ?
C45 C46 1.3843(19) . ?

loop_
_geom_torsion_atom_site_label_1
_geom_torsion_atom_site_label_2
_geom_torsion_atom_site_label_3
_geom_torsion_atom_site_label_4
_geom_torsion
_geom_torsion_site_symmetry_1
_geom_torsion_site_symmetry_2
_geom_torsion_site_symmetry_3
_geom_torsion_site_symmetry_4
_geom_torsion_publ_flag
C3 N2 C1 N1 0.22(15) . . . . ?
C4 N2 C1 N1 177.31(12) . . . . ?
C2 N1 C1 N2 0.44(15) . . . . ?
C8 N1 C1 N2 -169.79(11) . . . . ?
C1 N1 C2 C3 -0.91(14) . . . . ?
C8 N1 C2 C3 167.47(13) . . . . ?
C1 N1 C2 B 179.02(13) . . . . ?
C8 N1 C2 B -12.6(2) . . . . ?
C21 B C2 C3 115.21(13) . . . . ?
C31 B C2 C3 -114.61(13) . . . . ?
C41 B C2 C3 5.18(16) . . . . ?
C21 B C2 N1 -64.71(18) . . . . ?
C31 B C2 N1 65.47(17) . . . . ?
C41 B C2 N1 -174.74(12) . . . . ?
N1 C2 C3 N2 1.05(14) . . . . ?
B C2 C3 N2 -178.89(11) . . . . ?
C1 N2 C3 C2 -0.83(14) . . . . ?
C4 N2 C3 C2 -177.95(12) . . . . ?
C1 N2 C4 C5 136.99(14) . . . . ?
C3 N2 C4 C5 -46.46(17) . . . . ?
C1 N2 C4 C6 17.33(18) . . . . ?
C3 N2 C4 C6 -166.11(12) . . . . ?
C1 N2 C4 C7 -102.63(15) . . . . ?
C3 N2 C4 C7 73.93(16) . . . . ?
C1 N1 C8 C11 -153.05(13) . . . . ?
C2 N1 C8 C11 39.49(19) . . . . ?
C1 N1 C8 C10 85.55(14) . . . . ?
C2 N1 C8 C10 -81.91(16) . . . . ?
C1 N1 C8 C9 -33.46(16) . . . . ?
C2 N1 C8 C9 159.08(13) . . . . ?
C31 B C21 C22 -132.04(13) . . . . ?
C2 B C21 C22 -5.46(18) . . . . ?
C41 B C21 C22 109.67(14) . . . . ?
C31 B C21 C26 57.39(16) . . . . ?
C2 B C21 C26 -176.03(12) . . . . ?
C41 B C21 C26 -60.90(14) . . . . ?
C26 C21 C22 F5 175.17(12) . . . . ?
B C21 C22 F5 4.1(2) . . . . ?
C26 C21 C22 C23 -3.8(2) . . . . ?
B C21 C22 C23 -174.91(13) . . . . ?
F5 C22 C23 F4 3.35(19) . . . . ?
C21 C22 C23 F4 -177.60(12) . . . . ?
F5 C22 C23 C24 -175.03(13) . . . . ?
C21 C22 C23 C24 4.0(2) . . . . ?
F4 C23 C24 F3 -0.4(2) . . . . ?
C22 C23 C24 F3 178.00(14) . . . . ?
F4 C23 C24 C25 -179.75(14) . . . . ?
C22 C23 C24 C25 -1.3(2) . . . . ?
F3 C24 C25 F2 -0.9(3) . . . . ?
C23 C24 C25 F2 178.44(15) . . . . ?
F3 C24 C25 C26 179.62(15) . . . . ?
C23 C24 C25 C26 -1.0(2) . . . . ?
F2 C25 C26 F1 0.2(2) . . . . ?
C24 C25 C26 F1 179.65(14) . . . . ?
F2 C25 C26 C21 -178.42(14) . . . . ?
C24 C25 C26 C21 1.1(2) . . . . ?
C22 C21 C26 F1 -177.27(12) . . . . ?
B C21 C26 F1 -5.55(19) . . . . ?
C22 C21 C26 C25 1.3(2) . . . . ?
B C21 C26 C25 173.01(14) . . . . ?
C21 B C31 C32 8.18(18) . . . . ?
C2 B C31 C32 -121.85(14) . . . . ?
C41 B C31 C32 120.00(14) . . . . ?
C21 B C31 C36 -171.04(11) . . . . ?
C2 B C31 C36 58.93(14) . . . . ?
C41 B C31 C36 -59.22(14) . . . . ?
C36 C31 C32 F6 -179.22(11) . . . . ?
B C31 C32 F6 1.5(2) . . . . ?
C36 C31 C32 C33 0.64(19) . . . . ?
B C31 C32 C33 -178.62(13) . . . . ?
F6 C32 C33 F7 0.15(19) . . . . ?
C31 C32 C33 F7 -179.71(12) . . . . ?
F6 C32 C33 C34 -179.64(12) . . . . ?
C31 C32 C33 C34 0.5(2) . . . . ?
F7 C33 C34 F8 -1.0(2) . . . . ?
C32 C33 C34 F8 178.78(12) . . . . ?
F7 C33 C34 C35 179.76(12) . . . . ?
C32 C33 C34 C35 -0.5(2) . . . . ?
F8 C34 C35 F9 -0.36(19) . . . . ?
C33 C34 C35 F9 178.88(12) . . . . ?
F8 C34 C35 C36 -179.98(12) . . . . ?
C33 C34 C35 C36 -0.75(19) . . . . ?
F9 C35 C36 F10 -0.86(17) . . . . ?
C34 C35 C36 F10 178.76(11) . . . . ?
F9 C35 C36 C31 -177.55(12) . . . . ?
C34 C35 C36 C31 2.1(2) . . . . ?
C32 C31 C36 F10 -178.51(11) . . . . ?
B C31 C36 F10 0.82(17) . . . . ?
C32 C31 C36 C35 -1.94(19) . . . . ?
B C31 C36 C35 177.39(12) . . . . ?
C21 B C41 C42 108.54(13) . . . . ?
C31 B C41 C42 -13.09(17) . . . . ?
C2 B C41 C42 -131.18(13) . . . . ?
C21 B C41 C46 -60.25(13) . . . . ?
C31 B C41 C46 178.13(11) . . . . ?
C2 B C41 C46 60.03(14) . . . . ?
C46 C41 C42 F11 176.43(11) . . . . ?
B C41 C42 F11 6.93(19) . . . . ?
C46 C41 C42 C43 -0.66(18) . . . . ?
B C41 C42 C43 -170.16(12) . . . . ?
F11 C42 C43 F12 1.99(17) . . . . ?
C41 C42 C43 F12 179.28(11) . . . . ?
F11 C42 C43 C44 -177.14(11) . . . . ?
C41 C42 C43 C44 0.1(2) . . . . ?
F12 C43 C44 F13 1.09(18) . . . . ?
C42 C43 C44 F13 -179.78(11) . . . . ?
F12 C43 C44 C45 -178.89(11) . . . . ?
C42 C43 C44 C45 0.25(19) . . . . ?
F13 C44 C45 F14 -0.65(18) . . . . ?
C43 C44 C45 F14 179.32(11) . . . . ?
F13 C44 C45 C46 179.96(11) . . . . ?
C43 C44 C45 C46 -0.07(18) . . . . ?
F14 C45 C46 F15 -1.98(17) . . . . ?
C44 C45 C46 F15 177.40(11) . . . . ?
F14 C45 C46 C41 -179.92(11) . . . . ?
C44 C45 C46 C41 -0.5(2) . . . . ?
C42 C41 C46 F15 -176.98(10) . . . . ?
B C41 C46 F15 -6.67(17) . . . . ?
C42 C41 C46 C45 0.86(18) . . . . ?
B C41 C46 C45 171.17(11) . . . . ?

loop_
_platon_squeeze_void_nr
_platon_squeeze_void_average_x
_platon_squeeze_void_average_y
_platon_squeeze_void_average_z
_platon_squeeze_void_volume
_platon_squeeze_void_count_electrons
_platon_squeeze_void_content
1 0.500 0.000 0.060 585 107 ' '
2 1.000 0.500 0.200 585 107 ' '
